data_4110489
loop_
_publ_author_name
'Evgenii S. Stoyanov'
'Stephan P. Hoffmann'
'Mark Juhasz'
'Christopher A. Reed'

_publ_section_title
;
 The Structure of the Strongest Br\/onsted Acid: The Carborane Acid
 H(CHB11Cl11)
;
_journal_name_full 'Journal of the American Chemical Society'
_journal_page_first 3160
_journal_page_last 3161
_journal_paper_doi 10.1021/ja058581l
_journal_volume 128
_journal_year 2006
_chemical_formula_sum 'C H2 B11 Cl11'
_chemical_formula_weight 522.89
_chemical_name_systematic
;
 ?
;
_space_group_IT_number 2
_symmetry_cell_setting triclinic
_symmetry_space_group_name_Hall '-P 1'
_symmetry_space_group_name_H-M 'P -1'
_atom_sites_solution_hydrogens geom
_atom_sites_solution_primary direct
_atom_sites_solution_secondary difmap
_audit_creation_method SHELXL-97
_cell_angle_alpha 73.416(3)
_cell_angle_beta 75.619(3)
_cell_angle_gamma 84.322(3)
_cell_formula_units_Z 4
_cell_length_a 8.9136(11)
_cell_length_b 14.4549(17)
_cell_length_c 14.9526(17)
_cell_measurement_reflns_used 805
_cell_measurement_temperature 100(2)
_cell_measurement_theta_max 25.35
_cell_measurement_theta_min 2.74
_cell_volume 1787.8(4)
_computing_cell_refinement 'Bruker SMART'
_computing_data_collection 'Bruker SMART'
_computing_data_reduction 'Bruker SAINT'
_computing_molecular_graphics 'Bruker SHELXTL'
_computing_publication_material 'Bruker SHELXTL'
_computing_structure_refinement 'SHELXL-97 (Sheldrick, 1997)'
_computing_structure_solution 'SHELXS-97 (Sheldrick, 1990)'
_diffrn_ambient_temperature 100(2)
_diffrn_measured_fraction_theta_full 0.999
_diffrn_measured_fraction_theta_max 0.999
_diffrn_measurement_device_type 'CCD area detector'
_diffrn_measurement_method 'phi and omega scans'
_diffrn_radiation_monochromator graphite
_diffrn_radiation_source 'Normal-focus sealed tube'
_diffrn_radiation_type MoK\a
_diffrn_radiation_wavelength 0.71073
_diffrn_reflns_av_R_equivalents 0.0884
_diffrn_reflns_av_sigmaI/netI 0.1297
_diffrn_reflns_limit_h_max 9
_diffrn_reflns_limit_h_min -9
_diffrn_reflns_limit_k_max 15
_diffrn_reflns_limit_k_min -13
_diffrn_reflns_limit_l_max 15
_diffrn_reflns_limit_l_min -15
_diffrn_reflns_number 9611
_diffrn_reflns_theta_full 21.96
_diffrn_reflns_theta_max 21.96
_diffrn_reflns_theta_min 1.46
_exptl_absorpt_coefficient_mu 1.688
_exptl_absorpt_correction_T_max 0.9654
_exptl_absorpt_correction_T_min 0.8361
_exptl_absorpt_correction_type multi-scan
_exptl_absorpt_process_details 'Bruker SADABS'
_exptl_crystal_colour colourless
_exptl_crystal_density_diffrn 1.943
_exptl_crystal_density_meas 0
_exptl_crystal_description thin
_exptl_crystal_F_000 1000
_exptl_crystal_size_max 0.11
_exptl_crystal_size_mid 0.02
_exptl_crystal_size_min 0.02
_refine_diff_density_max 0.497
_refine_diff_density_min -0.498
_refine_diff_density_rms 0.122
_refine_ls_extinction_method none
_refine_ls_goodness_of_fit_ref 1.012
_refine_ls_hydrogen_treatment mixed
_refine_ls_matrix_type full
_refine_ls_number_parameters 423
_refine_ls_number_reflns 4376
_refine_ls_number_restraints 460
_refine_ls_restrained_S_all 0.962
_refine_ls_R_factor_all 0.1210
_refine_ls_R_factor_gt 0.0514
_refine_ls_shift/su_max 0.000
_refine_ls_shift/su_mean 0.000
_refine_ls_structure_factor_coef Fsqd
_refine_ls_weighting_details 'calc w=1/[\s^2^(Fo^2^)+(0.0129P)^2^+0.0000P] where P=(Fo^2^+2Fc^2^)/3'
_refine_ls_weighting_scheme calc
_refine_ls_wR_factor_gt 0.0812
_refine_ls_wR_factor_ref 0.0971
_reflns_number_gt 2497
_reflns_number_total 4376
_reflns_threshold_expression >2sigma(I)
_cod_data_source_file ja058581lsi20051219_034257.cif
_cod_data_source_block cr80_0m
_cod_database_code 4110489

loop_
_symmetry_equiv_pos_as_xyz
'x, y, z'
'-x, -y, -z'

loop_
_atom_site_label
_atom_site_type_symbol
_atom_site_fract_x
_atom_site_fract_y
_atom_site_fract_z
_atom_site_U_iso_or_equiv
_atom_site_adp_type
_atom_site_occupancy
_atom_site_symmetry_multiplicity
_atom_site_calc_flag
_atom_site_refinement_flags
C1 C 0.5469(9) 0.3934(6) 0.1314(6) 0.0112(11) Uani 1 1 d DU
H1 H 0.5400(13) 0.4012(8) 0.0667(9) 0.013 Uiso 1 1 d D
B2 B 0.4213(11) 0.4648(7) 0.1935(6) 0.0104(17) Uani 1 1 d DU
B3 B 0.6231(11) 0.4908(7) 0.1506(7) 0.0135(17) Uani 1 1 d DU
B4 B 0.7301(10) 0.3786(7) 0.1531(7) 0.0121(17) Uani 1 1 d DU
B5 B 0.5884(11) 0.2837(7) 0.1993(6) 0.0130(17) Uani 1 1 d DU
B6 B 0.3999(11) 0.3377(7) 0.2227(6) 0.0125(17) Uani 1 1 d DU
B7 B 0.3864(11) 0.3964(8) 0.3155(7) 0.0152(17) Uani 1 1 d U
B8 B 0.5264(11) 0.4870(7) 0.2691(7) 0.0134(17) Uani 1 1 d U
B9 B 0.7167(11) 0.4352(7) 0.2465(7) 0.0129(17) Uani 1 1 d U
B10 B 0.6905(11) 0.3088(7) 0.2758(7) 0.0136(17) Uani 1 1 d U
B11 B 0.4925(11) 0.2838(7) 0.3181(7) 0.0128(17) Uani 1 1 d U
B12 B 0.5704(11) 0.3760(7) 0.3471(7) 0.0138(17) Uani 1 1 d U
Cl1 Cl 0.2858(2) 0.54427(16) 0.13871(15) 0.0160(6) Uani 1 1 d U
Cl2 Cl 0.6866(2) 0.59413(16) 0.05633(15) 0.0166(6) Uani 1 1 d U
Cl3 Cl 0.8987(2) 0.37034(16) 0.06614(15) 0.0167(6) Uani 1 1 d U
Cl4 Cl 0.6158(2) 0.18132(16) 0.15389(15) 0.0164(6) Uani 1 1 d U
Cl5 Cl 0.2417(2) 0.29279(16) 0.19872(15) 0.0190(6) Uani 1 1 d U
Cl6 Cl 0.2099(2) 0.40777(16) 0.39729(15) 0.0180(6) Uani 1 1 d U
Cl7 Cl 0.5009(2) 0.60026(15) 0.30386(15) 0.0161(6) Uani 1 1 d U
Cl8 Cl 0.8821(2) 0.48390(16) 0.25993(15) 0.0183(6) Uani 1 1 d U
Cl9 Cl 0.8416(2) 0.22434(16) 0.31969(15) 0.0150(6) Uani 1 1 d U
Cl10 Cl 0.4301(2) 0.17280(16) 0.40631(15) 0.0185(6) Uani 1 1 d U
Cl11 Cl 0.5860(2) 0.36783(16) 0.46643(14) 0.0185(6) Uani 1 1 d U
C1' C 1.1050(9) -0.0801(6) 0.1240(6) 0.0112(11) Uani 1 1 d DU
H1' H 1.1241(13) -0.0616(8) 0.0555(9) 0.013 Uiso 1 1 d D
B2' B 1.2315(11) -0.0414(7) 0.1743(6) 0.0130(17) Uani 1 1 d DU
B3' B 1.0390(10) 0.0083(7) 0.1807(6) 0.0106(17) Uani 1 1 d DU
B4' B 0.9155(10) -0.0862(7) 0.1862(6) 0.0128(17) Uani 1 1 d DU
B5' B 1.0332(11) -0.1925(7) 0.1828(6) 0.0121(17) Uani 1 1 d DU
B6' B 1.2293(11) -0.1644(7) 0.1748(6) 0.0124(17) Uani 1 1 d DU
B7' B 1.2328(11) -0.1337(7) 0.2828(7) 0.0130(17) Uani 1 1 d U
B8' B 1.1149(11) -0.0254(7) 0.2850(7) 0.0138(17) Uani 1 1 d U
B9' B 0.9235(11) -0.0544(7) 0.2903(7) 0.0123(17) Uani 1 1 d U
B10' B 0.9159(11) -0.1786(7) 0.2949(7) 0.0100(16) Uani 1 1 d U
B11' B 1.1095(11) -0.2238(7) 0.2867(7) 0.0108(17) Uani 1 1 d U
B12' B 1.0399(11) -0.1409(7) 0.3547(7) 0.0119(17) Uani 1 1 d U
Cl12 Cl 1.3865(2) 0.03191(16) 0.10231(15) 0.0165(6) Uani 1 1 d U
Cl13 Cl 1.0093(2) 0.12741(16) 0.11416(15) 0.0177(6) Uani 1 1 d U
Cl14 Cl 0.7595(2) -0.05943(16) 0.12855(15) 0.0164(6) Uani 1 1 d U
Cl15 Cl 0.9936(2) -0.27283(15) 0.12400(15) 0.0186(6) Uani 1 1 d U
Cl16 Cl 1.3875(2) -0.21479(16) 0.10535(15) 0.0180(6) Uani 1 1 d U
Cl17 Cl 1.3989(2) -0.16058(16) 0.33153(15) 0.0190(6) Uani 1 1 d U
Cl18 Cl 1.1550(2) 0.05916(16) 0.33999(15) 0.0187(6) Uani 1 1 d U
Cl19 Cl 0.7540(2) 0.00506(16) 0.35316(15) 0.0174(6) Uani 1 1 d U
Cl20 Cl 0.7558(2) -0.25230(16) 0.35836(15) 0.0171(6) Uani 1 1 d U
Cl21 Cl 1.1393(2) -0.35241(15) 0.34566(15) 0.0163(6) Uani 1 1 d U
Cl22 Cl 1.0040(2) -0.17746(16) 0.48203(15) 0.0166(6) Uani 1 1 d U
H2 H 1.284(11) -0.370(7) 0.341(7) 0.07(3) Uiso 1 1 d .
H3 H 0.795(12) 0.106(8) 0.336(8) 0.11(4) Uiso 1 1 d .

loop_
_atom_site_aniso_label
_atom_site_aniso_U_11
_atom_site_aniso_U_22
_atom_site_aniso_U_33
_atom_site_aniso_U_23
_atom_site_aniso_U_13
_atom_site_aniso_U_12
C1 0.012(3) 0.014(3) 0.008(3) -0.006(2) -0.002(2) 0.003(2)
B2 0.016(4) 0.009(4) 0.006(4) -0.006(3) 0.001(3) 0.002(3)
B3 0.019(4) 0.013(4) 0.008(4) -0.001(3) -0.004(3) -0.003(3)
B4 0.009(4) 0.017(4) 0.010(4) -0.002(3) -0.003(3) 0.001(3)
B5 0.015(4) 0.011(4) 0.013(4) -0.008(3) 0.002(3) -0.002(3)
B6 0.012(4) 0.013(4) 0.009(4) 0.000(3) 0.001(3) -0.003(3)
B7 0.016(4) 0.020(4) 0.006(4) -0.002(3) 0.003(3) -0.003(3)
B8 0.017(4) 0.009(4) 0.013(4) -0.001(3) -0.003(3) 0.000(3)
B9 0.014(4) 0.015(4) 0.009(4) -0.001(3) -0.004(3) 0.002(3)
B10 0.016(4) 0.014(4) 0.011(4) -0.002(3) -0.005(3) 0.002(3)
B11 0.014(4) 0.015(4) 0.009(4) -0.004(3) -0.001(3) 0.000(3)
B12 0.022(4) 0.012(4) 0.007(4) -0.001(3) -0.004(3) 0.000(3)
Cl1 0.0146(12) 0.0155(14) 0.0171(13) -0.0045(11) -0.0034(11) 0.0036(10)
Cl2 0.0178(13) 0.0156(14) 0.0141(13) -0.0021(11) -0.0012(10) -0.0015(10)
Cl3 0.0166(13) 0.0202(15) 0.0131(13) -0.0080(11) 0.0002(10) 0.0019(10)
Cl4 0.0228(13) 0.0156(14) 0.0149(13) -0.0100(11) -0.0070(11) 0.0045(10)
Cl5 0.0191(13) 0.0195(15) 0.0206(14) -0.0061(11) -0.0063(11) -0.0046(11)
Cl6 0.0181(13) 0.0175(15) 0.0139(13) -0.0024(11) 0.0022(11) -0.0002(10)
Cl7 0.0175(13) 0.0134(14) 0.0203(14) -0.0099(11) -0.0040(11) 0.0007(10)
Cl8 0.0173(13) 0.0164(14) 0.0228(14) -0.0055(11) -0.0065(11) -0.0028(10)
Cl9 0.0169(12) 0.0135(14) 0.0155(13) -0.0032(11) -0.0071(11) 0.0025(10)
Cl10 0.0218(13) 0.0145(14) 0.0162(13) -0.0002(11) -0.0024(11) -0.0036(10)
Cl11 0.0254(13) 0.0224(14) 0.0085(12) -0.0043(10) -0.0064(10) 0.0021(11)
C1' 0.012(3) 0.014(3) 0.008(3) -0.006(2) -0.002(2) 0.003(2)
B2' 0.011(4) 0.015(4) 0.012(4) -0.004(3) -0.003(3) 0.001(3)
B3' 0.008(4) 0.014(4) 0.010(4) -0.005(3) 0.001(3) -0.001(3)
B4' 0.014(4) 0.008(4) 0.016(4) -0.003(3) -0.005(3) -0.002(3)
B5' 0.013(4) 0.013(4) 0.012(4) -0.006(4) -0.005(3) 0.004(3)
B6' 0.015(4) 0.017(4) 0.007(4) -0.002(3) -0.006(3) -0.001(3)
B7' 0.011(4) 0.015(4) 0.014(4) -0.004(3) -0.007(3) 0.000(3)
B8' 0.018(4) 0.014(4) 0.011(4) -0.002(3) -0.006(3) -0.005(3)
B9' 0.012(4) 0.014(4) 0.009(4) -0.002(3) -0.002(3) 0.002(3)
B10' 0.011(4) 0.012(4) 0.008(4) -0.005(3) -0.002(3) 0.002(3)
B11' 0.009(4) 0.012(4) 0.011(4) -0.004(3) -0.001(3) -0.001(3)
B12' 0.016(4) 0.011(4) 0.012(4) -0.006(3) -0.006(3) -0.001(3)
Cl12 0.0164(13) 0.0168(15) 0.0152(13) -0.0045(11) 0.0003(10) -0.0046(10)
Cl13 0.0192(13) 0.0141(14) 0.0170(13) -0.0022(11) -0.0026(11) 0.0031(10)
Cl14 0.0166(12) 0.0207(15) 0.0129(13) -0.0041(11) -0.0067(10) 0.0024(10)
Cl15 0.0289(14) 0.0151(15) 0.0154(13) -0.0081(11) -0.0070(11) -0.0007(11)
Cl16 0.0185(13) 0.0165(15) 0.0167(14) -0.0060(11) 0.0005(11) 0.0027(10)
Cl17 0.0172(13) 0.0220(15) 0.0197(14) -0.0053(11) -0.0083(11) -0.0005(11)
Cl18 0.0264(14) 0.0155(14) 0.0189(14) -0.0095(11) -0.0082(11) -0.0005(11)
Cl19 0.0180(13) 0.0137(14) 0.0170(13) -0.0040(11) 0.0010(11) 0.0019(10)
Cl20 0.0145(12) 0.0213(15) 0.0149(13) -0.0038(11) -0.0025(10) -0.0034(10)
Cl21 0.0187(13) 0.0123(14) 0.0150(13) -0.0016(10) -0.0025(11) 0.0038(10)
Cl22 0.0214(13) 0.0197(14) 0.0084(12) -0.0025(10) -0.0047(10) 0.0004(10)

loop_
_atom_type_symbol
_atom_type_description
_atom_type_scat_dispersion_real
_atom_type_scat_dispersion_imag
_atom_type_scat_source
C C 0.0033 0.0016 'International Tables Vol C Tables 4.2.6.8 and 6.1.1.4'
H H 0.0000 0.0000 'International Tables Vol C Tables 4.2.6.8 and 6.1.1.4'
B B 0.0013 0.0007 'International Tables Vol C Tables 4.2.6.8 and 6.1.1.4'
Cl Cl 0.1484 0.1585 'International Tables Vol C Tables 4.2.6.8 and 6.1.1.4'

loop_
_geom_angle_atom_site_label_1
_geom_angle_atom_site_label_2
_geom_angle_atom_site_label_3
_geom_angle
B5 C1 B6 63.2(5)
B5 C1 B4 64.7(5)
B6 C1 B4 117.0(6)
B5 C1 B2 114.6(6)
B6 C1 B2 62.4(5)
B4 C1 B2 114.4(6)
B5 C1 B3 115.6(6)
B6 C1 B3 114.7(6)
B4 C1 B3 62.3(5)
B2 C1 B3 62.1(5)
C1 B2 B8 103.7(6)
C1 B2 Cl1 120.2(5)
B8 B2 Cl1 126.9(6)
C1 B2 B7 105.0(7)
B8 B2 B7 60.3(5)
Cl1 B2 B7 125.6(6)
C1 B2 B6 58.3(4)
B8 B2 B6 107.9(7)
Cl1 B2 B6 119.7(6)
B7 B2 B6 60.7(5)
C1 B2 B3 59.4(4)
B8 B2 B3 59.5(5)
Cl1 B2 B3 118.8(6)
B7 B2 B3 109.2(7)
B6 B2 B3 109.0(6)
C1 B3 B8 102.6(6)
C1 B3 Cl2 121.8(6)
B8 B3 Cl2 127.2(6)
C1 B3 B9 103.3(6)
B8 B3 B9 60.2(5)
Cl2 B3 B9 125.4(6)
C1 B3 B2 58.5(4)
B8 B3 B2 59.0(5)
Cl2 B3 B2 121.0(6)
B9 B3 B2 107.7(7)
C1 B3 B4 58.3(4)
B8 B3 B4 107.5(7)
Cl2 B3 B4 119.2(6)
B9 B3 B4 59.7(5)
B2 B3 B4 108.0(6)
C1 B4 Cl3 123.7(6)
C1 B4 B9 104.4(6)
Cl3 B4 B9 124.5(6)
C1 B4 B10 101.0(6)
Cl3 B4 B10 125.9(6)
B9 B4 B10 59.6(5)
C1 B4 B3 59.4(4)
Cl3 B4 B3 121.5(6)
B9 B4 B3 60.0(5)
B10 B4 B3 106.3(7)
C1 B4 B5 56.6(4)
Cl3 B4 B5 121.7(7)
B9 B4 B5 106.7(7)
B10 B4 B5 58.2(5)
B3 B4 B5 106.6(6)
C1 B5 B10 104.0(7)
C1 B5 Cl4 121.0(6)
B10 B5 Cl4 126.6(6)
C1 B5 B11 104.9(7)
B10 B5 B11 59.7(5)
Cl4 B5 B11 124.9(6)
C1 B5 B6 59.1(5)
B10 B5 B6 107.6(7)
Cl4 B5 B6 119.2(6)
B11 B5 B6 60.0(5)
C1 B5 B4 58.7(4)
B10 B5 B4 59.9(5)
Cl4 B5 B4 120.4(6)
B11 B5 B4 108.5(7)
B6 B5 B4 108.7(6)
C1 B6 Cl5 120.9(6)
C1 B6 B11 103.6(6)
Cl5 B6 B11 126.7(6)
C1 B6 B5 57.7(4)
Cl5 B6 B5 121.1(7)
B11 B6 B5 59.8(5)
C1 B6 B2 59.3(4)
Cl5 B6 B2 119.5(6)
B11 B6 B2 107.3(7)
B5 B6 B2 107.6(6)
C1 B6 B7 104.9(6)
Cl5 B6 B7 124.8(6)
B11 B6 B7 60.4(5)
B5 B6 B7 108.3(7)
B2 B6 B7 59.5(5)
Cl6 B7 B8 123.2(7)
Cl6 B7 B2 121.6(6)
B8 B7 B2 59.1(5)
Cl6 B7 B12 123.6(6)
B8 B7 B12 59.5(5)
B2 B7 B12 106.7(6)
Cl6 B7 B11 123.2(6)
B8 B7 B11 106.0(7)
B2 B7 B11 106.6(7)
B12 B7 B11 58.9(5)
Cl6 B7 B6 121.9(6)
B8 B7 B6 106.2(6)
B2 B7 B6 59.8(5)
B12 B7 B6 106.2(7)
B11 B7 B6 59.2(5)
B2 B8 B3 61.6(5)
B2 B8 B12 109.0(7)
B3 B8 B12 109.6(7)
B2 B8 B7 60.6(5)
B3 B8 B7 111.2(7)
B12 B8 B7 60.9(5)
B2 B8 B9 110.3(7)
B3 B8 B9 60.8(5)
B12 B8 B9 60.7(5)
B7 B8 B9 110.9(7)
B2 B8 Cl7 121.6(6)
B3 B8 Cl7 117.8(6)
B12 B8 Cl7 122.1(6)
B7 B8 Cl7 122.6(7)
B9 B8 Cl7 118.0(6)
Cl8 B9 B10 122.5(6)
Cl8 B9 B8 124.0(7)
B10 B9 B8 105.1(7)
Cl8 B9 B4 120.9(6)
B10 B9 B4 60.4(5)
B8 B9 B4 106.9(7)
Cl8 B9 B3 122.4(6)
B10 B9 B3 107.0(6)
B8 B9 B3 58.9(5)
B4 B9 B3 60.3(5)
Cl8 B9 B12 122.3(6)
B10 B9 B12 58.5(5)
B8 B9 B12 59.4(5)
B4 B9 B12 107.8(7)
B3 B9 B12 107.1(7)
B12 B10 B11 60.5(6)
B12 B10 B5 109.2(7)
B11 B10 B5 60.5(5)
B12 B10 B9 61.1(5)
B11 B10 B9 110.1(7)
B5 B10 B9 109.9(7)
B12 B10 B4 109.6(7)
B11 B10 B4 110.6(7)
B5 B10 B4 61.8(5)
B9 B10 B4 60.0(5)
B12 B10 Cl9 121.5(6)
B11 B10 Cl9 122.1(6)
B5 B10 Cl9 121.1(7)
B9 B10 Cl9 119.3(6)
B4 B10 Cl9 119.0(6)
B10 B11 B12 59.4(5)
B10 B11 B5 59.8(5)
B12 B11 B5 107.8(7)
B10 B11 B6 107.7(7)
B12 B11 B6 108.4(7)
B5 B11 B6 60.2(5)
B10 B11 B7 107.9(7)
B12 B11 B7 60.5(5)
B5 B11 B7 108.7(7)
B6 B11 B7 60.4(6)
B10 B11 Cl10 120.6(6)
B12 B11 Cl10 121.7(6)
B5 B11 Cl10 120.5(7)
B6 B11 Cl10 122.5(6)
B7 B11 Cl10 122.9(6)
B10 B12 B11 60.1(5)
B10 B12 B8 107.0(7)
B11 B12 B8 107.4(7)
B10 B12 B9 60.3(6)
B11 B12 B9 109.2(7)
B8 B12 B9 60.0(5)
B10 B12 B7 108.7(7)
B11 B12 B7 60.7(5)
B8 B12 B7 59.6(5)
B9 B12 B7 109.2(7)
B10 B12 Cl11 122.6(6)
B11 B12 Cl11 122.7(6)
B8 B12 Cl11 121.5(7)
B9 B12 Cl11 119.8(6)
B7 B12 Cl11 121.1(6)
B6' C1' B3' 115.4(6)
B6' C1' B4' 115.7(6)
B3' C1' B4' 63.9(5)
B6' C1' B5' 63.6(5)
B3' C1' B5' 115.9(6)
B4' C1' B5' 62.6(5)
B6' C1' B2' 62.6(5)
B3' C1' B2' 62.9(5)
B4' C1' B2' 116.0(6)
B5' C1' B2' 115.6(6)
C1' B2' Cl12 121.0(6)
C1' B2' B6' 58.5(4)
Cl12 B2' B6' 121.0(6)
C1' B2' B3' 58.4(4)
Cl12 B2' B3' 118.5(7)
B6' B2' B3' 108.2(6)
C1' B2' B7' 104.5(6)
Cl12 B2' B7' 126.6(6)
B6' B2' B7' 60.7(5)
B3' B2' B7' 108.1(7)
C1' B2' B8' 104.2(6)
Cl12 B2' B8' 124.4(6)
B6' B2' B8' 109.2(7)
B3' B2' B8' 59.7(5)
B7' B2' B8' 60.6(5)
C1' B3' B9' 103.2(7)
C1' B3' Cl13 120.5(6)
B9' B3' Cl13 127.2(6)
C1' B3' B8' 104.9(7)
B9' B3' B8' 60.4(5)
Cl13 B3' B8' 125.3(6)
C1' B3' B2' 58.7(5)
B9' B3' B2' 107.5(7)
Cl13 B3' B2' 119.5(6)
B8' B3' B2' 60.2(5)
C1' B3' B4' 58.2(4)
B9' B3' B4' 59.4(5)
Cl13 B3' B4' 120.3(6)
B8' B3' B4' 108.5(7)
B2' B3' B4' 107.8(6)
C1' B4' B9' 102.5(6)
C1' B4' Cl14 122.5(6)
B9' B4' Cl14 125.7(6)
C1' B4' B5' 58.8(5)
B9' B4' B5' 107.8(7)
Cl14 B4' B5' 120.4(6)
C1' B4' B10' 104.6(6)
B9' B4' B10' 60.4(5)
Cl14 B4' B10' 124.6(6)
B5' B4' B10' 60.5(5)
C1' B4' B3' 58.0(4)
B9' B4' B3' 58.7(5)
Cl14 B4' B3' 120.6(6)
B5' B4' B3' 107.8(6)
B10' B4' B3' 107.9(6)
C1' B5' Cl15 123.4(6)
C1' B5' B11' 102.4(6)
Cl15 B5' B11' 126.1(6)
C1' B5' B4' 58.7(4)
Cl15 B5' B4' 120.3(6)
B11' B5' B4' 106.6(7)
C1' B5' B10' 104.1(7)
Cl15 B5' B10' 123.8(6)
B11' B5' B10' 59.5(5)
B4' B5' B10' 59.9(5)
C1' B5' B6' 58.0(4)
Cl15 B5' B6' 121.2(6)
B11' B5' B6' 59.6(5)
B4' B5' B6' 107.9(6)
B10' B5' B6' 108.1(6)
C1' B6' Cl16 122.0(6)
C1' B6' B11' 102.6(6)
Cl16 B6' B11' 127.3(6)
C1' B6' B2' 58.9(5)
Cl16 B6' B2' 119.6(6)
B11' B6' B2' 106.4(7)
C1' B6' B7' 104.2(7)
Cl16 B6' B7' 124.8(6)
B11' B6' B7' 59.2(5)
B2' B6' B7' 59.9(5)
C1' B6' B5' 58.4(4)
Cl16 B6' B5' 121.0(6)
B11' B6' B5' 59.4(5)
B2' B6' B5' 108.2(6)
B7' B6' B5' 107.8(7)
B11' B7' Cl17 122.6(7)
B11' B7' B12' 59.4(5)
Cl17 B7' B12' 123.2(6)
B11' B7' B2' 106.5(6)
Cl17 B7' B2' 121.8(6)
B12' B7' B2' 107.2(7)
B11' B7' B6' 59.7(5)
Cl17 B7' B6' 120.7(6)
B12' B7' B6' 107.5(6)
B2' B7' B6' 59.4(5)
B11' B7' B8' 107.0(7)
Cl17 B7' B8' 122.8(6)
B12' B7' B8' 59.9(5)
B2' B7' B8' 59.8(5)
B6' B7' B8' 107.6(6)
Cl18 B8' B9' 122.8(7)
Cl18 B8' B3' 122.9(7)
B9' B8' B3' 59.1(5)
Cl18 B8' B2' 123.1(6)
B9' B8' B2' 106.4(6)
B3' B8' B2' 60.1(5)
Cl18 B8' B12' 121.3(6)
B9' B8' B12' 59.4(5)
B3' B8' B12' 107.1(6)
B2' B8' B12' 106.9(7)
Cl18 B8' B7' 121.5(6)
B9' B8' B7' 106.6(7)
B3' B8' B7' 107.8(7)
B2' B8' B7' 59.7(5)
B12' B8' B7' 59.5(5)
B3' B9' B4' 61.9(5)
B3' B9' B12' 109.3(7)
B4' B9' B12' 109.2(7)
B3' B9' B8' 60.5(5)
B4' B9' B8' 110.7(7)
B12' B9' B8' 60.7(5)
B3' B9' B10' 110.5(7)
B4' B9' B10' 60.4(5)
B12' B9' B10' 60.6(5)
B8' B9' B10' 110.4(7)
B3' B9' Cl19 121.1(6)
B4' B9' Cl19 120.0(6)
B12' B9' Cl19 121.1(6)
B8' B9' Cl19 121.0(6)
B10' B9' Cl19 119.5(6)
Cl20 B10' B11' 122.1(7)
Cl20 B10' B9' 124.5(6)
B11' B10' B9' 105.2(6)
Cl20 B10' B4' 123.0(6)
B11' B10' B4' 106.4(6)
B9' B10' B4' 59.2(5)
Cl20 B10' B12' 122.2(6)
B11' B10' B12' 59.1(5)
B9' B10' B12' 59.2(5)
B4' B10' B12' 107.1(6)
Cl20 B10' B5' 121.5(6)
B11' B10' B5' 59.6(5)
B9' B10' B5' 106.1(6)
B4' B10' B5' 59.5(5)
B12' B10' B5' 107.3(6)
B12' B11' B7' 60.8(5)
B12' B11' B10' 61.0(5)
B7' B11' B10' 110.8(7)
B12' B11' B5' 109.8(7)
B7' B11' B5' 110.6(7)
B10' B11' B5' 60.9(5)
B12' B11' B6' 109.7(7)
B7' B11' B6' 61.1(5)
B10' B11' B6' 110.4(7)
B5' B11' B6' 61.0(5)
B12' B11' Cl21 120.9(6)
B7' B11' Cl21 122.7(6)
B10' B11' Cl21 117.4(6)
B5' B11' Cl21 118.7(6)
B6' B11' Cl21 122.1(6)
B11' B12' B9' 106.5(7)
B11' B12' Cl22 121.2(7)
B9' B12' Cl22 123.6(6)
B11' B12' B7' 59.8(5)
B9' B12' B7' 107.8(7)
Cl22 B12' B7' 120.9(6)
B11' B12' B8' 107.8(7)
B9' B12' B8' 59.9(5)
Cl22 B12' B8' 122.4(6)
B7' B12' B8' 60.6(5)
B11' B12' B10' 59.9(5)
B9' B12' B10' 60.2(5)
Cl22 B12' B10' 120.1(6)
B7' B12' B10' 109.1(7)
B8' B12' B10' 109.4(7)

loop_
_geom_bond_atom_site_label_1
_geom_bond_atom_site_label_2
_geom_bond_distance
C1 B5 1.683(12)
C1 B6 1.709(11)
C1 B4 1.724(11)
C1 B2 1.728(11)
C1 B3 1.745(11)
B2 B8 1.746(13)
B2 Cl1 1.769(10)
B2 B7 1.775(13)
B2 B6 1.781(13)
B2 B3 1.792(13)
B3 B8 1.755(13)
B3 Cl2 1.763(10)
B3 B9 1.789(13)
B3 B4 1.794(14)
B4 Cl3 1.745(10)
B4 B9 1.784(14)
B4 B10 1.790(13)
B4 B5 1.824(13)
B5 B10 1.758(13)
B5 Cl4 1.769(10)
B5 B11 1.770(13)
B5 B6 1.777(13)
B6 Cl5 1.762(9)
B6 B11 1.774(13)
B6 B7 1.797(14)
B7 Cl6 1.763(10)
B7 B8 1.769(13)
B7 B12 1.792(13)
B7 B11 1.795(14)
B8 B12 1.768(13)
B8 B9 1.778(13)
B8 Cl7 1.831(10)
B9 Cl8 1.773(10)
B9 B10 1.777(14)
B9 B12 1.791(13)
B10 B12 1.744(14)
B10 B11 1.757(13)
B10 Cl9 1.842(10)
B11 B12 1.763(14)
B11 Cl10 1.796(10)
B12 Cl11 1.794(10)
C1' B6' 1.707(11)
C1' B3' 1.708(12)
C1' B4' 1.711(11)
C1' B5' 1.713(11)
C1' B2' 1.713(11)
B2' Cl12 1.757(10)
B2' B6' 1.777(14)
B2' B3' 1.784(13)
B2' B7' 1.785(13)
B2' B8' 1.787(13)
B3' B9' 1.751(13)
B3' Cl13 1.757(10)
B3' B8' 1.777(13)
B3' B4' 1.809(13)
B4' B9' 1.763(13)
B4' Cl14 1.768(9)
B4' B5' 1.778(13)
B4' B10' 1.786(13)
B5' Cl15 1.751(10)
B5' B11' 1.773(13)
B5' B10' 1.796(13)
B5' B6' 1.801(13)
B6' Cl16 1.761(10)
B6' B11' 1.776(13)
B6' B7' 1.800(13)
B7' B11' 1.765(13)
B7' Cl17 1.770(9)
B7' B12' 1.782(13)
B7' B8' 1.801(14)
B8' Cl18 1.762(10)
B8' B9' 1.774(13)
B8' B12' 1.789(13)
B9' B12' 1.765(13)
B9' B10' 1.784(14)
B9' Cl19 1.845(10)
B10' Cl20 1.767(9)
B10' B11' 1.771(13)
B10' B12' 1.791(13)
B11' B12' 1.758(14)
B11' Cl21 1.840(10)
B12' Cl22 1.779(10)

loop_
_geom_hbond_atom_site_label_D
_geom_hbond_atom_site_label_H
_geom_hbond_atom_site_label_A
_geom_hbond_distance_DH
_geom_hbond_distance_HA
_geom_hbond_distance_DA
_geom_hbond_angle_DHA
_geom_hbond_site_symmetry_A
Cl21 H2 Cl7 1.28(9) 1.92(10) 3.171(3) 166(7) 1_645
Cl19 H3 Cl9 1.47(11) 1.74(11) 3.209(3) 179(8) .

loop_
_geom_torsion_atom_site_label_1
_geom_torsion_atom_site_label_2
_geom_torsion_atom_site_label_3
_geom_torsion_atom_site_label_4
_geom_torsion
B5 C1 B2 B8 65.9(8)
B6 C1 B2 B8 102.8(7)
B4 C1 B2 B8 -6.2(9)
B3 C1 B2 B8 -41.3(6)
B5 C1 B2 Cl1 -145.2(6)
B6 C1 B2 Cl1 -108.2(7)
B4 C1 B2 Cl1 142.8(6)
B3 C1 B2 Cl1 107.7(7)
B5 C1 B2 B7 3.5(8)
B6 C1 B2 B7 40.4(6)
B4 C1 B2 B7 -68.6(8)
B3 C1 B2 B7 -103.7(7)
B5 C1 B2 B6 -36.9(6)
B4 C1 B2 B6 -109.0(7)
B3 C1 B2 B6 -144.1(7)
B5 C1 B2 B3 107.2(7)
B6 C1 B2 B3 144.1(7)
B4 C1 B2 B3 35.1(6)
B5 C1 B3 B8 -64.8(8)
B6 C1 B3 B8 5.9(9)
B4 C1 B3 B8 -102.9(7)
B2 C1 B3 B8 40.8(6)
B5 C1 B3 Cl2 145.1(7)
B6 C1 B3 Cl2 -144.2(7)
B4 C1 B3 Cl2 107.0(8)
B2 C1 B3 Cl2 -109.3(8)
B5 C1 B3 B9 -2.8(9)
B6 C1 B3 B9 67.9(8)
B4 C1 B3 B9 -40.9(6)
B2 C1 B3 B9 102.8(7)
B5 C1 B3 B2 -105.6(7)
B6 C1 B3 B2 -34.9(6)
B4 C1 B3 B2 -143.7(6)
B5 C1 B3 B4 38.1(7)
B6 C1 B3 B4 108.8(7)
B2 C1 B3 B4 143.7(6)
B8 B2 B3 C1 131.9(7)
Cl1 B2 B3 C1 -110.0(6)
B7 B2 B3 C1 96.5(7)
B6 B2 B3 C1 31.8(5)
C1 B2 B3 B8 -131.9(7)
Cl1 B2 B3 B8 118.1(7)
B7 B2 B3 B8 -35.4(6)
B6 B2 B3 B8 -100.1(7)
C1 B2 B3 Cl2 110.6(7)
B8 B2 B3 Cl2 -117.5(7)
Cl1 B2 B3 Cl2 0.7(8)
B7 B2 B3 Cl2 -152.9(6)
B6 B2 B3 Cl2 142.5(6)
C1 B2 B3 B9 -95.1(7)
B8 B2 B3 B9 36.8(6)
Cl1 B2 B3 B9 155.0(6)
B7 B2 B3 B9 1.4(8)
B6 B2 B3 B9 -63.2(7)
C1 B2 B3 B4 -32.0(5)
B8 B2 B3 B4 99.9(7)
Cl1 B2 B3 B4 -142.0(6)
B7 B2 B3 B4 64.5(7)
B6 B2 B3 B4 -0.2(7)
B5 C1 B4 Cl3 108.4(8)
B6 C1 B4 Cl3 145.2(7)
B2 C1 B4 Cl3 -144.6(7)
B3 C1 B4 Cl3 -109.6(8)
B5 C1 B4 B9 -100.7(7)
B6 C1 B4 B9 -63.9(8)
B2 C1 B4 B9 6.2(9)
B3 C1 B4 B9 41.3(6)
B5 C1 B4 B10 -39.5(6)
B6 C1 B4 B10 -2.7(9)
B2 C1 B4 B10 67.4(8)
B3 C1 B4 B10 102.5(7)
B5 C1 B4 B3 -142.0(7)
B6 C1 B4 B3 -105.2(7)
B2 C1 B4 B3 -35.1(6)
B6 C1 B4 B5 36.8(7)
B2 C1 B4 B5 107.0(7)
B3 C1 B4 B5 142.0(7)
B8 B3 B4 C1 94.3(6)
Cl2 B3 B4 C1 -111.3(6)
B9 B3 B4 C1 132.4(7)
B2 B3 B4 C1 32.1(5)
C1 B3 B4 Cl3 113.2(7)
B8 B3 B4 Cl3 -152.5(6)
Cl2 B3 B4 Cl3 1.8(8)
B9 B3 B4 Cl3 -114.4(7)
B2 B3 B4 Cl3 145.2(6)
C1 B3 B4 B9 -132.4(7)
B8 B3 B4 B9 -38.1(6)
Cl2 B3 B4 B9 116.2(7)
B2 B3 B4 B9 -100.4(7)
C1 B3 B4 B10 -93.4(6)
B8 B3 B4 B10 0.9(7)
Cl2 B3 B4 B10 155.3(6)
B9 B3 B4 B10 39.1(6)
B2 B3 B4 B10 -61.3(6)
C1 B3 B4 B5 -32.4(5)
B8 B3 B4 B5 61.9(6)
Cl2 B3 B4 B5 -143.7(6)
B9 B3 B4 B5 100.0(7)
B2 B3 B4 B5 -0.4(7)
B6 C1 B5 B10 -102.3(7)
B4 C1 B5 B10 40.9(6)
B2 C1 B5 B10 -65.7(8)
B3 C1 B5 B10 3.8(9)
B6 C1 B5 Cl4 107.7(7)
B4 C1 B5 Cl4 -109.1(8)
B2 C1 B5 Cl4 144.3(6)
B3 C1 B5 Cl4 -146.2(6)
B6 C1 B5 B11 -40.4(6)
B4 C1 B5 B11 102.8(7)
B2 C1 B5 B11 -3.8(9)
B3 C1 B5 B11 65.7(8)
B4 C1 B5 B6 143.3(6)
B2 C1 B5 B6 36.6(6)
B3 C1 B5 B6 106.1(7)
B6 C1 B5 B4 -143.3(6)
B2 C1 B5 B4 -106.6(7)
B3 C1 B5 B4 -37.2(6)
Cl3 B4 B5 C1 -111.9(7)
B9 B4 B5 C1 96.5(7)
B10 B4 B5 C1 132.7(7)
B3 B4 B5 C1 33.6(5)
C1 B4 B5 B10 -132.7(7)
Cl3 B4 B5 B10 115.4(7)
B9 B4 B5 B10 -36.2(6)
B3 B4 B5 B10 -99.1(7)
C1 B4 B5 Cl4 110.0(7)
Cl3 B4 B5 Cl4 -2.0(8)
B9 B4 B5 Cl4 -153.5(6)
B10 B4 B5 Cl4 -117.3(7)
B3 B4 B5 Cl4 143.5(6)
C1 B4 B5 B11 -96.5(7)
Cl3 B4 B5 B11 151.5(6)
B9 B4 B5 B11 0.0(8)
B10 B4 B5 B11 36.2(6)
B3 B4 B5 B11 -63.0(6)
C1 B4 B5 B6 -32.8(5)
Cl3 B4 B5 B6 -144.8(6)
B9 B4 B5 B6 63.7(7)
B10 B4 B5 B6 99.9(7)
B3 B4 B5 B6 0.7(7)
B5 C1 B6 Cl5 -109.5(8)
B4 C1 B6 Cl5 -146.9(7)
B2 C1 B6 Cl5 108.2(8)
B3 C1 B6 Cl5 143.0(7)
B5 C1 B6 B11 40.0(6)
B4 C1 B6 B11 2.7(9)
B2 C1 B6 B11 -102.2(7)
B3 C1 B6 B11 -67.4(8)
B4 C1 B6 B5 -37.4(7)
B2 C1 B6 B5 -142.3(7)
B3 C1 B6 B5 -107.5(7)
B5 C1 B6 B2 142.3(7)
B4 C1 B6 B2 104.9(7)
B3 C1 B6 B2 34.8(6)
B5 C1 B6 B7 102.5(7)
B4 C1 B6 B7 65.1(8)
B2 C1 B6 B7 -39.8(6)
B3 C1 B6 B7 -5.0(9)
B10 B5 B6 C1 96.1(7)
Cl4 B5 B6 C1 -110.6(7)
B11 B5 B6 C1 133.7(7)
B4 B5 B6 C1 32.7(5)
C1 B5 B6 Cl5 109.1(7)
B10 B5 B6 Cl5 -154.8(6)
Cl4 B5 B6 Cl5 -1.5(8)
B11 B5 B6 Cl5 -117.2(7)
B4 B5 B6 Cl5 141.8(6)
C1 B5 B6 B11 -133.7(7)
B10 B5 B6 B11 -37.6(6)
Cl4 B5 B6 B11 115.7(7)
B4 B5 B6 B11 -101.0(7)
C1 B5 B6 B2 -33.5(5)
B10 B5 B6 B2 62.6(6)
Cl4 B5 B6 B2 -144.2(6)
B11 B5 B6 B2 100.1(6)
B4 B5 B6 B2 -0.8(7)
C1 B5 B6 B7 -96.4(7)
B10 B5 B6 B7 -0.3(8)
Cl4 B5 B6 B7 153.0(6)
B11 B5 B6 B7 37.3(6)
B4 B5 B6 B7 -63.7(7)
B8 B2 B6 C1 -95.3(6)
Cl1 B2 B6 C1 109.2(6)
B7 B2 B6 C1 -134.2(7)
B3 B2 B6 C1 -32.2(5)
C1 B2 B6 Cl5 -110.5(7)
B8 B2 B6 Cl5 154.2(6)
Cl1 B2 B6 Cl5 -1.3(8)
B7 B2 B6 Cl5 115.4(7)
B3 B2 B6 Cl5 -142.7(6)
C1 B2 B6 B11 95.9(7)
B8 B2 B6 B11 0.6(8)
Cl1 B2 B6 B11 -154.9(6)
B7 B2 B6 B11 -38.3(6)
B3 B2 B6 B11 63.6(6)
C1 B2 B6 B5 32.9(5)
B8 B2 B6 B5 -62.4(6)
Cl1 B2 B6 B5 142.0(6)
B7 B2 B6 B5 -101.3(7)
B3 B2 B6 B5 0.6(7)
C1 B2 B6 B7 134.2(7)
B8 B2 B6 B7 38.9(6)
Cl1 B2 B6 B7 -116.7(7)
B3 B2 B6 B7 101.9(7)
C1 B2 B7 Cl6 -150.3(6)
B8 B2 B7 Cl6 112.3(8)
Cl1 B2 B7 Cl6 -3.9(11)
B6 B2 B7 Cl6 -111.1(8)
B3 B2 B7 Cl6 147.4(6)
C1 B2 B7 B8 97.4(7)
Cl1 B2 B7 B8 -116.2(8)
B6 B2 B7 B8 136.6(7)
B3 B2 B7 B8 35.1(6)
C1 B2 B7 B12 60.2(8)
B8 B2 B7 B12 -37.2(6)
Cl1 B2 B7 B12 -153.4(6)
B6 B2 B7 B12 99.4(7)
B3 B2 B7 B12 -2.1(8)
C1 B2 B7 B11 -1.6(8)
B8 B2 B7 B11 -98.9(7)
Cl1 B2 B7 B11 144.8(6)
B6 B2 B7 B11 37.6(6)
B3 B2 B7 B11 -63.9(8)
C1 B2 B7 B6 -39.2(6)
B8 B2 B7 B6 -136.6(7)
Cl1 B2 B7 B6 107.2(8)
B3 B2 B7 B6 -101.5(6)
C1 B6 B7 Cl6 150.3(6)
Cl5 B6 B7 Cl6 4.0(11)
B11 B6 B7 Cl6 -112.3(8)
B5 B6 B7 Cl6 -149.4(6)
B2 B6 B7 Cl6 110.6(8)
C1 B6 B7 B8 1.8(9)
Cl5 B6 B7 B8 -144.5(7)
B11 B6 B7 B8 99.2(7)
B5 B6 B7 B8 62.1(8)
B2 B6 B7 B8 -37.9(6)
C1 B6 B7 B2 39.7(6)
Cl5 B6 B7 B2 -106.6(8)
B11 B6 B7 B2 137.1(7)
B5 B6 B7 B2 100.0(6)
C1 B6 B7 B12 -60.5(8)
Cl5 B6 B7 B12 153.2(6)
B11 B6 B7 B12 36.9(6)
B5 B6 B7 B12 -0.1(8)
B2 B6 B7 B12 -100.2(7)
C1 B6 B7 B11 -97.4(7)
Cl5 B6 B7 B11 116.3(8)
B5 B6 B7 B11 -37.0(6)
B2 B6 B7 B11 -137.1(7)
C1 B2 B8 B3 41.2(6)
Cl1 B2 B8 B3 -104.9(8)
B7 B2 B8 B3 141.0(7)
B6 B2 B8 B3 101.9(6)
C1 B2 B8 B12 -61.3(8)
Cl1 B2 B8 B12 152.5(7)
B7 B2 B8 B12 38.4(6)
B6 B2 B8 B12 -0.7(8)
B3 B2 B8 B12 -102.6(8)
C1 B2 B8 B7 -99.7(7)
Cl1 B2 B8 B7 114.2(8)
B6 B2 B8 B7 -39.1(6)
B3 B2 B8 B7 -141.0(7)
C1 B2 B8 B9 3.5(9)
Cl1 B2 B8 B9 -142.6(7)
B7 B2 B8 B9 103.2(8)
B6 B2 B8 B9 64.1(8)
B3 B2 B8 B9 -37.8(6)
C1 B2 B8 Cl7 148.0(6)
Cl1 B2 B8 Cl7 1.9(11)
B7 B2 B8 Cl7 -112.3(8)
B6 B2 B8 Cl7 -151.3(6)
B3 B2 B8 Cl7 106.8(7)
C1 B3 B8 B2 -40.6(6)
Cl2 B3 B8 B2 107.3(8)
B9 B3 B8 B2 -138.8(7)
B4 B3 B8 B2 -100.9(6)
C1 B3 B8 B12 60.9(8)
Cl2 B3 B8 B12 -151.2(7)
B9 B3 B8 B12 -37.3(6)
B2 B3 B8 B12 101.5(7)
B4 B3 B8 B12 0.6(8)
C1 B3 B8 B7 -4.5(9)
Cl2 B3 B8 B7 143.4(7)
B9 B3 B8 B7 -102.8(8)
B2 B3 B8 B7 36.1(7)
B4 B3 B8 B7 -64.9(8)
C1 B3 B8 B9 98.3(7)
Cl2 B3 B8 B9 -113.8(8)
B2 B3 B8 B9 138.8(7)
B4 B3 B8 B9 37.9(6)
C1 B3 B8 Cl7 -153.5(6)
Cl2 B3 B8 Cl7 -5.6(11)
B9 B3 B8 Cl7 108.3(7)
B2 B3 B8 Cl7 -112.9(7)
B4 B3 B8 Cl7 146.2(5)
Cl6 B7 B8 B2 -109.7(8)
B12 B7 B8 B2 137.8(7)
B11 B7 B8 B2 100.1(7)
B6 B7 B8 B2 38.3(6)
Cl6 B7 B8 B3 -146.2(7)
B2 B7 B8 B3 -36.5(7)
B12 B7 B8 B3 101.3(8)
B11 B7 B8 B3 63.7(8)
B6 B7 B8 B3 1.8(9)
Cl6 B7 B8 B12 112.5(8)
B2 B7 B8 B12 -137.8(7)
B11 B7 B8 B12 -37.7(6)
B6 B7 B8 B12 -99.5(7)
Cl6 B7 B8 B9 148.1(7)
B2 B7 B8 B9 -102.2(8)
B12 B7 B8 B9 35.6(6)
B11 B7 B8 B9 -2.0(9)
B6 B7 B8 B9 -63.9(9)
Cl6 B7 B8 Cl7 1.0(11)
B2 B7 B8 Cl7 110.8(8)
B12 B7 B8 Cl7 -111.4(8)
B11 B7 B8 Cl7 -149.1(6)
B6 B7 B8 Cl7 149.0(7)
B2 B8 B9 Cl8 148.5(7)
B3 B8 B9 Cl8 110.4(8)
B12 B8 B9 Cl8 -110.5(8)
B7 B8 B9 Cl8 -146.3(7)
Cl7 B8 B9 Cl8 2.5(11)
B2 B8 B9 B10 -63.0(8)
B3 B8 B9 B10 -101.1(7)
B12 B8 B9 B10 38.0(6)
B7 B8 B9 B10 2.3(9)
Cl7 B8 B9 B10 151.0(6)
B2 B8 B9 B4 0.1(9)
B3 B8 B9 B4 -38.0(6)
B12 B8 B9 B4 101.0(7)
B7 B8 B9 B4 65.3(8)
Cl7 B8 B9 B4 -145.9(6)
B2 B8 B9 B3 38.1(6)
B12 B8 B9 B3 139.1(7)
B7 B8 B9 B3 103.3(7)
Cl7 B8 B9 B3 -107.9(7)
B2 B8 B9 B12 -101.0(7)
B3 B8 B9 B12 -139.1(7)
B7 B8 B9 B12 -35.7(6)
Cl7 B8 B9 B12 113.0(7)
C1 B4 B9 Cl8 -153.2(6)
Cl3 B4 B9 Cl8 -2.6(11)
B10 B4 B9 Cl8 112.3(8)
B3 B4 B9 Cl8 -112.2(8)
B5 B4 B9 Cl8 147.9(6)
C1 B4 B9 B10 94.5(7)
Cl3 B4 B9 B10 -115.0(8)
B3 B4 B9 B10 135.5(7)
B5 B4 B9 B10 35.6(6)
C1 B4 B9 B8 -3.6(9)
Cl3 B4 B9 B8 147.0(7)
B10 B4 B9 B8 -98.1(7)
B3 B4 B9 B8 37.4(6)
B5 B4 B9 B8 -62.5(8)
C1 B4 B9 B3 -41.0(6)
Cl3 B4 B9 B3 109.6(8)
B10 B4 B9 B3 -135.5(7)
B5 B4 B9 B3 -99.9(6)
C1 B4 B9 B12 58.9(8)
Cl3 B4 B9 B12 -150.5(7)
B10 B4 B9 B12 -35.5(6)
B3 B4 B9 B12 99.9(7)
B5 B4 B9 B12 0.0(8)
C1 B3 B9 Cl8 149.9(6)
B8 B3 B9 Cl8 -113.0(8)
Cl2 B3 B9 Cl8 3.6(12)
B2 B3 B9 Cl8 -149.3(6)
B4 B3 B9 Cl8 109.7(8)
C1 B3 B9 B10 0.6(8)
B8 B3 B9 B10 97.7(7)
Cl2 B3 B9 B10 -145.8(7)
B2 B3 B9 B10 61.4(8)
B4 B3 B9 B10 -39.6(6)
C1 B3 B9 B8 -97.1(7)
Cl2 B3 B9 B8 116.6(8)
B2 B3 B9 B8 -36.3(6)
B4 B3 B9 B8 -137.3(7)
C1 B3 B9 B4 40.2(6)
B8 B3 B9 B4 137.3(7)
Cl2 B3 B9 B4 -106.2(8)
B2 B3 B9 B4 101.0(6)
C1 B3 B9 B12 -60.9(8)
B8 B3 B9 B12 36.2(6)
Cl2 B3 B9 B12 152.7(7)
B2 B3 B9 B12 -0.1(8)
B4 B3 B9 B12 -101.1(7)
C1 B5 B10 B12 62.2(8)
Cl4 B5 B10 B12 -150.1(7)
B11 B5 B10 B12 -37.1(7)
B6 B5 B10 B12 0.6(8)
B4 B5 B10 B12 102.5(8)
C1 B5 B10 B11 99.3(7)
Cl4 B5 B10 B11 -113.0(8)
B6 B5 B10 B11 37.7(6)
B4 B5 B10 B11 139.6(7)
C1 B5 B10 B9 -3.2(9)
Cl4 B5 B10 B9 144.6(7)
B11 B5 B10 B9 -102.4(7)
B6 B5 B10 B9 -64.7(8)
B4 B5 B10 B9 37.2(7)
C1 B5 B10 B4 -40.3(6)
Cl4 B5 B10 B4 107.4(8)
B11 B5 B10 B4 -139.6(7)
B6 B5 B10 B4 -101.9(6)
C1 B5 B10 Cl9 -148.9(6)
Cl4 B5 B10 Cl9 -1.2(11)
B11 B5 B10 Cl9 111.8(8)
B6 B5 B10 Cl9 149.5(6)
B4 B5 B10 Cl9 -108.6(7)
Cl8 B9 B10 B12 110.7(8)
B8 B9 B10 B12 -38.4(6)
B4 B9 B10 B12 -139.5(7)
B3 B9 B10 B12 -100.0(7)
Cl8 B9 B10 B11 147.5(7)
B8 B9 B10 B11 -1.7(9)
B4 B9 B10 B11 -102.8(7)
B3 B9 B10 B11 -63.2(8)
B12 B9 B10 B11 36.8(6)
Cl8 B9 B10 B5 -147.7(7)
B8 B9 B10 B5 63.2(8)
B4 B9 B10 B5 -38.0(6)
B3 B9 B10 B5 1.6(9)
B12 B9 B10 B5 101.6(7)
Cl8 B9 B10 B4 -109.7(8)
B8 B9 B10 B4 101.1(7)
B3 B9 B10 B4 39.5(6)
B12 B9 B10 B4 139.5(7)
Cl8 B9 B10 Cl9 -1.3(10)
B8 B9 B10 Cl9 -150.4(6)
B4 B9 B10 Cl9 108.5(7)
B3 B9 B10 Cl9 148.0(6)
B12 B9 B10 Cl9 -112.0(7)
C1 B4 B10 B12 -63.2(8)
Cl3 B4 B10 B12 149.8(7)
B9 B4 B10 B12 37.1(6)
B3 B4 B10 B12 -2.1(8)
B5 B4 B10 B12 -101.9(7)
C1 B4 B10 B11 1.6(9)
Cl3 B4 B10 B11 -145.3(7)
B9 B4 B10 B11 102.0(8)
B3 B4 B10 B11 62.7(8)
B5 B4 B10 B11 -37.1(7)
C1 B4 B10 B5 38.7(6)
Cl3 B4 B10 B5 -108.3(8)
B9 B4 B10 B5 139.0(7)
B3 B4 B10 B5 99.8(6)
C1 B4 B10 B9 -100.4(7)
Cl3 B4 B10 B9 112.7(8)
B3 B4 B10 B9 -39.2(6)
B5 B4 B10 B9 -139.0(7)
C1 B4 B10 Cl9 150.6(6)
Cl3 B4 B10 Cl9 3.6(11)
B9 B4 B10 Cl9 -109.1(7)
B3 B4 B10 Cl9 -148.3(6)
B5 B4 B10 Cl9 111.9(8)
B5 B10 B11 B12 -139.1(7)
B9 B10 B11 B12 -37.0(7)
B4 B10 B11 B12 -101.5(8)
Cl9 B10 B11 B12 110.7(8)
B12 B10 B11 B5 139.1(7)
B9 B10 B11 B5 102.1(7)
B4 B10 B11 B5 37.6(7)
Cl9 B10 B11 B5 -110.2(8)
B12 B10 B11 B6 101.3(8)
B5 B10 B11 B6 -37.8(7)
B9 B10 B11 B6 64.3(9)
B4 B10 B11 B6 -0.2(10)
Cl9 B10 B11 B6 -148.0(7)
B12 B10 B11 B7 37.5(6)
B5 B10 B11 B7 -101.6(7)
B9 B10 B11 B7 0.5(9)
B4 B10 B11 B7 -64.0(9)
Cl9 B10 B11 B7 148.2(7)
B12 B10 B11 Cl10 -111.1(8)
B5 B10 B11 Cl10 109.8(8)
B9 B10 B11 Cl10 -148.1(6)
B4 B10 B11 Cl10 147.4(6)
Cl9 B10 B11 Cl10 -0.4(11)
C1 B5 B11 B10 -97.7(7)
Cl4 B5 B11 B10 115.8(8)
B6 B5 B11 B10 -137.7(7)
B4 B5 B11 B10 -36.3(6)
C1 B5 B11 B12 -61.5(8)
B10 B5 B11 B12 36.3(6)
Cl4 B5 B11 B12 152.0(7)
B6 B5 B11 B12 -101.4(7)
B4 B5 B11 B12 0.0(8)
C1 B5 B11 B6 40.0(6)
B10 B5 B11 B6 137.7(7)
Cl4 B5 B11 B6 -106.5(8)
B4 B5 B11 B6 101.4(6)
C1 B5 B11 B7 2.6(8)
B10 B5 B11 B7 100.3(7)
Cl4 B5 B11 B7 -143.9(6)
B6 B5 B11 B7 -37.4(6)
B4 B5 B11 B7 64.0(8)
C1 B5 B11 Cl10 152.4(6)
B10 B5 B11 Cl10 -109.9(8)
Cl4 B5 B11 Cl10 5.9(11)
B6 B5 B11 Cl10 112.4(7)
B4 B5 B11 Cl10 -146.1(6)
C1 B6 B11 B10 -1.4(9)
Cl5 B6 B11 B10 145.8(7)
B5 B6 B11 B10 37.6(7)
B2 B6 B11 B10 -63.1(8)
B7 B6 B11 B10 -100.9(7)
C1 B6 B11 B12 61.4(8)
Cl5 B6 B11 B12 -151.4(7)
B5 B6 B11 B12 100.4(7)
B2 B6 B11 B12 -0.3(8)
B7 B6 B11 B12 -38.1(6)
C1 B6 B11 B5 -39.0(6)
Cl5 B6 B11 B5 108.1(9)
B2 B6 B11 B5 -100.7(6)
B7 B6 B11 B5 -138.6(7)
C1 B6 B11 B7 99.6(7)
Cl5 B6 B11 B7 -113.3(8)
B5 B6 B11 B7 138.6(7)
B2 B6 B11 B7 37.9(6)
C1 B6 B11 Cl10 -148.2(7)
Cl5 B6 B11 Cl10 -1.0(12)
B5 B6 B11 Cl10 -109.2(8)
B2 B6 B11 Cl10 150.2(6)
B7 B6 B11 Cl10 112.3(8)
Cl6 B7 B11 B10 -149.2(7)
B8 B7 B11 B10 0.9(9)
B2 B7 B11 B10 62.7(8)
B12 B7 B11 B10 -37.0(6)
B6 B7 B11 B10 100.6(7)
Cl6 B7 B11 B12 -112.1(8)
B8 B7 B11 B12 38.0(6)
B2 B7 B11 B12 99.8(7)
B6 B7 B11 B12 137.6(7)
Cl6 B7 B11 B5 147.5(7)
B8 B7 B11 B5 -62.4(8)
B2 B7 B11 B5 -0.6(9)
B12 B7 B11 B5 -100.3(7)
B6 B7 B11 B5 37.3(6)
Cl6 B7 B11 B6 110.2(8)
B8 B7 B11 B6 -99.7(7)
B2 B7 B11 B6 -37.9(6)
B12 B7 B11 B6 -137.6(7)
Cl6 B7 B11 Cl10 -1.5(11)
B8 B7 B11 Cl10 148.6(6)
B2 B7 B11 Cl10 -149.6(6)
B12 B7 B11 Cl10 110.7(8)
B6 B7 B11 Cl10 -111.7(7)
B5 B10 B12 B11 37.1(6)
B9 B10 B12 B11 139.8(7)
B4 B10 B12 B11 103.1(7)
Cl9 B10 B12 B11 -111.7(8)
B11 B10 B12 B8 -100.7(7)
B5 B10 B12 B8 -63.6(8)
B9 B10 B12 B8 39.1(6)
B4 B10 B12 B8 2.5(9)
Cl9 B10 B12 B8 147.7(6)
B11 B10 B12 B9 -139.8(7)
B5 B10 B12 B9 -102.7(7)
B4 B10 B12 B9 -36.6(6)
Cl9 B10 B12 B9 108.6(8)
B11 B10 B12 B7 -37.8(6)
B5 B10 B12 B7 -0.7(9)
B9 B10 B12 B7 102.0(7)
B4 B10 B12 B7 65.4(8)
Cl9 B10 B12 B7 -149.5(6)
B11 B10 B12 Cl11 111.9(8)
B5 B10 B12 Cl11 149.0(6)
B9 B10 B12 Cl11 -108.3(8)
B4 B10 B12 Cl11 -145.0(6)
Cl9 B10 B12 Cl11 0.2(11)
B5 B11 B12 B10 -36.4(6)
B6 B11 B12 B10 -100.1(7)
B7 B11 B12 B10 -138.3(7)
Cl10 B11 B12 B10 109.2(8)
B10 B11 B12 B8 99.9(7)
B5 B11 B12 B8 63.5(8)
B6 B11 B12 B8 -0.2(9)
B7 B11 B12 B8 -38.3(6)
Cl10 B11 B12 B8 -150.9(7)
B10 B11 B12 B9 36.5(7)
B5 B11 B12 B9 0.0(9)
B6 B11 B12 B9 -63.7(8)
B7 B11 B12 B9 -101.8(7)
Cl10 B11 B12 B9 145.6(7)
B10 B11 B12 B7 138.3(7)
B5 B11 B12 B7 101.8(7)
B6 B11 B12 B7 38.1(6)
Cl10 B11 B12 B7 -112.6(8)
B10 B11 B12 Cl11 -111.7(8)
B5 B11 B12 Cl11 -148.1(7)
B6 B11 B12 Cl11 148.2(7)
B7 B11 B12 Cl11 110.1(8)
Cl10 B11 B12 Cl11 -2.5(11)
B2 B8 B12 B10 63.8(8)
B3 B8 B12 B10 -1.9(9)
B7 B8 B12 B10 102.1(7)
B9 B8 B12 B10 -39.3(6)
Cl7 B8 B12 B10 -145.7(6)
B2 B8 B12 B11 0.5(9)
B3 B8 B12 B11 -65.1(8)
B7 B8 B12 B11 38.8(7)
B9 B8 B12 B11 -102.5(7)
Cl7 B8 B12 B11 151.0(6)
B2 B8 B12 B9 103.1(7)
B3 B8 B12 B9 37.4(6)
B7 B8 B12 B9 141.4(7)
Cl7 B8 B12 B9 -106.4(8)
B2 B8 B12 B7 -38.3(6)
B3 B8 B12 B7 -103.9(7)
B9 B8 B12 B7 -141.4(7)
Cl7 B8 B12 B7 112.2(8)
B2 B8 B12 Cl11 -148.3(6)
B3 B8 B12 Cl11 146.0(6)
B7 B8 B12 Cl11 -110.0(8)
B9 B8 B12 Cl11 108.6(8)
Cl7 B8 B12 Cl11 2.2(11)
Cl8 B9 B12 B10 -111.0(8)
B8 B9 B12 B10 135.8(7)
B4 B9 B12 B10 36.3(6)
B3 B9 B12 B10 99.8(7)
Cl8 B9 B12 B11 -147.3(7)
B10 B9 B12 B11 -36.4(6)
B8 B9 B12 B11 99.4(8)
B4 B9 B12 B11 0.0(9)
B3 B9 B12 B11 63.5(8)
Cl8 B9 B12 B8 113.2(8)
B10 B9 B12 B8 -135.8(7)
B4 B9 B12 B8 -99.5(7)
B3 B9 B12 B8 -36.0(6)
Cl8 B9 B12 B7 148.0(7)
B10 B9 B12 B7 -101.0(7)
B8 B9 B12 B7 34.8(7)
B4 B9 B12 B7 -64.7(8)
B3 B9 B12 B7 -1.2(9)
Cl8 B9 B12 Cl11 1.9(11)
B10 B9 B12 Cl11 112.9(8)
B8 B9 B12 Cl11 -111.3(8)
B4 B9 B12 Cl11 149.2(6)
B3 B9 B12 Cl11 -147.3(6)
Cl6 B7 B12 B10 149.1(7)
B8 B7 B12 B10 -99.1(8)
B2 B7 B12 B10 -62.1(8)
B11 B7 B12 B10 37.6(6)
B6 B7 B12 B10 0.5(9)
Cl6 B7 B12 B11 111.5(8)
B8 B7 B12 B11 -136.7(7)
B2 B7 B12 B11 -99.7(7)
B6 B7 B12 B11 -37.1(6)
Cl6 B7 B12 B8 -111.8(9)
B2 B7 B12 B8 37.0(6)
B11 B7 B12 B8 136.7(7)
B6 B7 B12 B8 99.6(7)
Cl6 B7 B12 B9 -146.7(7)
B8 B7 B12 B9 -34.9(7)
B2 B7 B12 B9 2.1(9)
B11 B7 B12 B9 101.8(7)
B6 B7 B12 B9 64.7(8)
Cl6 B7 B12 Cl11 -1.1(11)
B8 B7 B12 Cl11 110.7(8)
B2 B7 B12 Cl11 147.6(6)
B11 B7 B12 Cl11 -112.7(8)
B6 B7 B12 Cl11 -149.7(6)
B6' C1' B2' Cl12 109.6(8)
B3' C1' B2' Cl12 -106.5(8)
B4' C1' B2' Cl12 -143.4(7)
B5' C1' B2' Cl12 146.1(7)
B3' C1' B2' B6' 143.8(7)
B4' C1' B2' B6' 107.0(7)
B5' C1' B2' B6' 36.5(7)
B6' C1' B2' B3' -143.8(7)
B4' C1' B2' B3' -36.9(7)
B5' C1' B2' B3' -107.3(7)
B6' C1' B2' B7' -41.3(6)
B3' C1' B2' B7' 102.6(7)
B4' C1' B2' B7' 65.7(8)
B5' C1' B2' B7' -4.8(9)
B6' C1' B2' B8' -104.0(7)
B3' C1' B2' B8' 39.8(6)
B4' C1' B2' B8' 3.0(9)
B5' C1' B2' B8' -67.5(8)
B6' C1' B3' B9' -67.2(8)
B4' C1' B3' B9' 40.4(6)
B5' C1' B3' B9' 4.3(9)
B2' C1' B3' B9' -102.7(7)
B6' C1' B3' Cl13 143.6(6)
B4' C1' B3' Cl13 -108.8(7)
B5' C1' B3' Cl13 -144.9(6)
B2' C1' B3' Cl13 108.1(7)
B6' C1' B3' B8' -4.8(9)
B4' C1' B3' B8' 102.8(7)
B5' C1' B3' B8' 66.7(8)
B2' C1' B3' B8' -40.3(6)
B6' C1' B3' B2' 35.4(7)
B4' C1' B3' B2' 143.1(7)
B5' C1' B3' B2' 106.9(7)
B6' C1' B3' B4' -107.6(7)
B5' C1' B3' B4' -36.1(6)
B2' C1' B3' B4' -143.1(7)
Cl12 B2' B3' C1' 110.7(6)
B6' B2' B3' C1' -32.0(5)
B7' B2' B3' C1' -96.2(7)
B8' B2' B3' C1' -134.0(7)
C1' B2' B3' B9' 95.0(7)
Cl12 B2' B3' B9' -154.3(6)
B6' B2' B3' B9' 63.1(7)
B7' B2' B3' B9' -1.2(8)
B8' B2' B3' B9' -38.9(6)
C1' B2' B3' Cl13 -109.8(7)
Cl12 B2' B3' Cl13 0.9(8)
B6' B2' B3' Cl13 -141.8(6)
B7' B2' B3' Cl13 154.0(6)
B8' B2' B3' Cl13 116.2(7)
C1' B2' B3' B8' 134.0(7)
Cl12 B2' B3' B8' -115.3(7)
B6' B2' B3' B8' 102.0(7)
B7' B2' B3' B8' 37.7(6)
C1' B2' B3' B4' 32.4(5)
Cl12 B2' B3' B4' 143.1(6)
B6' B2' B3' B4' 0.4(7)
B7' B2' B3' B4' -63.8(7)
B8' B2' B3' B4' -101.6(7)
B6' C1' B4' B9' 67.1(8)
B3' C1' B4' B9' -39.9(6)
B5' C1' B4' B9' 103.4(7)
B2' C1' B4' B9' -3.4(9)
B6' C1' B4' Cl14 -144.7(7)
B3' C1' B4' Cl14 108.3(8)
B5' C1' B4' Cl14 -108.4(8)
B2' C1' B4' Cl14 144.8(7)
B6' C1' B4' B5' -36.2(7)
B3' C1' B4' B5' -143.3(6)
B2' C1' B4' B5' -106.8(7)
B6' C1' B4' B10' 4.9(9)
B3' C1' B4' B10' -102.2(7)
B5' C1' B4' B10' 41.1(6)
B2' C1' B4' B10' -65.7(8)
B6' C1' B4' B3' 107.1(7)
B5' C1' B4' B3' 143.3(6)
B2' C1' B4' B3' 36.5(7)
B9' B3' B4' C1' -132.8(7)
Cl13 B3' B4' C1' 109.2(7)
B8' B3' B4' C1' -96.4(7)
B2' B3' B4' C1' -32.6(5)
C1' B3' B4' B9' 132.8(7)
Cl13 B3' B4' B9' -117.9(7)
B8' B3' B4' B9' 36.4(6)
B2' B3' B4' B9' 100.2(7)
C1' B3' B4' Cl14 -111.5(7)
B9' B3' B4' Cl14 115.7(7)
Cl13 B3' B4' Cl14 -2.3(8)
B8' B3' B4' Cl14 152.1(6)
B2' B3' B4' Cl14 -144.1(6)
C1' B3' B4' B5' 32.5(5)
B9' B3' B4' B5' -100.4(7)
Cl13 B3' B4' B5' 141.7(6)
B8' B3' B4' B5' -63.9(7)
B2' B3' B4' B5' -0.2(7)
C1' B3' B4' B10' 96.4(7)
B9' B3' B4' B10' -36.5(6)
Cl13 B3' B4' B10' -154.4(6)
B8' B3' B4' B10' 0.0(8)
B2' B3' B4' B10' 63.7(7)
B6' C1' B5' Cl15 -108.7(8)
B3' C1' B5' Cl15 144.4(7)
B4' C1' B5' Cl15 107.8(7)
B2' C1' B5' Cl15 -144.9(7)
B6' C1' B5' B11' 41.5(6)
B3' C1' B5' B11' -65.4(8)
B4' C1' B5' B11' -102.0(7)
B2' C1' B5' B11' 5.4(9)
B6' C1' B5' B4' 143.5(6)
B3' C1' B5' B4' 36.6(6)
B2' C1' B5' B4' 107.4(7)
B6' C1' B5' B10' 102.8(7)
B3' C1' B5' B10' -4.1(8)
B4' C1' B5' B10' -40.7(6)
B2' C1' B5' B10' 66.7(8)
B3' C1' B5' B6' -106.9(7)
B4' C1' B5' B6' -143.5(6)
B2' C1' B5' B6' -36.1(6)
B9' B4' B5' C1' -94.1(6)
Cl14 B4' B5' C1' 111.9(7)
B10' B4' B5' C1' -133.0(6)
B3' B4' B5' C1' -32.1(5)
C1' B4' B5' Cl15 -113.0(7)
B9' B4' B5' Cl15 152.9(6)
Cl14 B4' B5' Cl15 -1.1(8)
B10' B4' B5' Cl15 114.0(7)
B3' B4' B5' Cl15 -145.1(6)
C1' B4' B5' B11' 94.7(6)
B9' B4' B5' B11' 0.5(7)
Cl14 B4' B5' B11' -153.5(6)
B10' B4' B5' B11' -38.4(6)
B3' B4' B5' B11' 62.5(6)
C1' B4' B5' B10' 133.0(6)
B9' B4' B5' B10' 38.9(6)
Cl14 B4' B5' B10' -115.1(7)
B3' B4' B5' B10' 100.9(6)
C1' B4' B5' B6' 32.0(5)
B9' B4' B5' B6' -62.1(6)
Cl14 B4' B5' B6' 143.9(6)
B10' B4' B5' B6' -101.0(6)
B3' B4' B5' B6' -0.1(7)
B3' C1' B6' Cl16 -143.2(7)
B4' C1' B6' Cl16 145.0(6)
B5' C1' B6' Cl16 109.2(8)
B2' C1' B6' Cl16 -107.6(8)
B3' C1' B6' B11' 66.2(8)
B4' C1' B6' B11' -5.6(9)
B5' C1' B6' B11' -41.5(6)
B2' C1' B6' B11' 101.7(7)
B3' C1' B6' B2' -35.5(7)
B4' C1' B6' B2' -107.3(7)
B5' C1' B6' B2' -143.2(6)
B3' C1' B6' B7' 5.2(9)
B4' C1' B6' B7' -66.6(8)
B5' C1' B6' B7' -102.4(7)
B2' C1' B6' B7' 40.8(6)
B3' C1' B6' B5' 107.7(7)
B4' C1' B6' B5' 35.9(6)
B2' C1' B6' B5' 143.2(7)
Cl12 B2' B6' C1' -109.6(7)
B3' B2' B6' C1' 32.0(5)
B7' B2' B6' C1' 132.9(7)
B8' B2' B6' C1' 95.3(6)
C1' B2' B6' Cl16 111.7(6)
Cl12 B2' B6' Cl16 2.1(8)
B3' B2' B6' Cl16 143.6(6)
B7' B2' B6' Cl16 -115.4(6)
B8' B2' B6' Cl16 -153.0(6)
C1' B2' B6' B11' -95.0(6)
Cl12 B2' B6' B11' 155.4(6)
B3' B2' B6' B11' -63.1(6)
B7' B2' B6' B11' 37.9(6)
B8' B2' B6' B11' 0.3(8)
C1' B2' B6' B7' -132.9(7)
Cl12 B2' B6' B7' 117.4(7)
B3' B2' B6' B7' -101.0(7)
B8' B2' B6' B7' -37.6(6)
C1' B2' B6' B5' -32.5(5)
Cl12 B2' B6' B5' -142.1(6)
B3' B2' B6' B5' -0.5(7)
B7' B2' B6' B5' 100.5(6)
B8' B2' B6' B5' 62.8(7)
Cl15 B5' B6' C1' 112.4(7)
B11' B5' B6' C1' -131.4(7)
B4' B5' B6' C1' -32.3(5)
B10' B5' B6' C1' -95.6(7)
C1' B5' B6' Cl16 -110.9(7)
Cl15 B5' B6' Cl16 1.4(8)
B11' B5' B6' Cl16 117.7(7)
B4' B5' B6' Cl16 -143.2(6)
B10' B5' B6' Cl16 153.5(6)
C1' B5' B6' B11' 131.4(7)
Cl15 B5' B6' B11' -116.3(7)
B4' B5' B6' B11' 99.1(7)
B10' B5' B6' B11' 35.7(6)
C1' B5' B6' B2' 32.7(5)
Cl15 B5' B6' B2' 145.0(6)
B11' B5' B6' B2' -98.7(7)
B4' B5' B6' B2' 0.4(7)
B10' B5' B6' B2' -63.0(7)
C1' B5' B6' B7' 95.9(7)
Cl15 B5' B6' B7' -151.7(6)
B11' B5' B6' B7' -35.4(6)
B4' B5' B6' B7' 63.7(7)
B10' B5' B6' B7' 0.3(8)
C1' B2' B7' B11' 1.9(9)
Cl12 B2' B7' B11' -146.8(7)
B6' B2' B7' B11' -38.2(6)
B3' B2' B7' B11' 63.0(8)
B8' B2' B7' B11' 100.3(7)
C1' B2' B7' Cl17 149.5(6)
Cl12 B2' B7' Cl17 0.8(12)
B6' B2' B7' Cl17 109.3(8)
B3' B2' B7' Cl17 -149.5(6)
B8' B2' B7' Cl17 -112.1(8)
C1' B2' B7' B12' -60.4(8)
Cl12 B2' B7' B12' 150.9(7)
B6' B2' B7' B12' -100.6(7)
B3' B2' B7' B12' 0.6(8)
B8' B2' B7' B12' 38.0(6)
C1' B2' B7' B6' 40.2(6)
Cl12 B2' B7' B6' -108.5(8)
B3' B2' B7' B6' 101.2(6)
B8' B2' B7' B6' 138.5(7)
C1' B2' B7' B8' -98.4(7)
Cl12 B2' B7' B8' 112.9(8)
B6' B2' B7' B8' -138.5(7)
B3' B2' B7' B8' -37.3(6)
C1' B6' B7' B11' 96.4(7)
Cl16 B6' B7' B11' -116.4(8)
B2' B6' B7' B11' 136.6(7)
B5' B6' B7' B11' 35.5(6)
C1' B6' B7' Cl17 -151.4(6)
Cl16 B6' B7' Cl17 -4.1(11)
B11' B6' B7' Cl17 112.2(8)
B2' B6' B7' Cl17 -111.1(7)
B5' B6' B7' Cl17 147.7(6)
C1' B6' B7' B12' 59.8(8)
Cl16 B6' B7' B12' -153.0(7)
B11' B6' B7' B12' -36.6(6)
B2' B6' B7' B12' 100.0(7)
B5' B6' B7' B12' -1.1(8)
C1' B6' B7' B2' -40.3(6)
Cl16 B6' B7' B2' 107.0(8)
B11' B6' B7' B2' -136.6(7)
B5' B6' B7' B2' -101.1(6)
C1' B6' B7' B8' -3.4(8)
Cl16 B6' B7' B8' 143.9(6)
B11' B6' B7' B8' -99.8(7)
B2' B6' B7' B8' 36.9(6)
B5' B6' B7' B8' -64.2(8)
C1' B3' B8' Cl18 151.8(6)
B9' B3' B8' Cl18 -111.4(8)
Cl13 B3' B8' Cl18 5.4(11)
B2' B3' B8' Cl18 112.2(8)
B4' B3' B8' Cl18 -147.4(6)
C1' B3' B8' B9' -96.9(7)
Cl13 B3' B8' B9' 116.7(8)
B2' B3' B8' B9' -136.4(7)
B4' B3' B8' B9' -36.0(6)
C1' B3' B8' B2' 39.5(6)
B9' B3' B8' B2' 136.4(7)
Cl13 B3' B8' B2' -106.9(8)
B4' B3' B8' B2' 100.4(6)
C1' B3' B8' B12' -60.5(8)
B9' B3' B8' B12' 36.4(6)
Cl13 B3' B8' B12' 153.2(6)
B2' B3' B8' B12' -100.0(7)
B4' B3' B8' B12' 0.4(8)
C1' B3' B8' B7' 2.3(8)
B9' B3' B8' B7' 99.1(7)
Cl13 B3' B8' B7' -144.1(6)
B2' B3' B8' B7' -37.3(6)
B4' B3' B8' B7' 63.1(7)
C1' B2' B8' Cl18 -151.1(6)
Cl12 B2' B8' Cl18 -6.3(11)
B6' B2' B8' Cl18 147.7(6)
B3' B2' B8' Cl18 -111.9(8)
B7' B2' B8' Cl18 110.0(8)
C1' B2' B8' B9' -1.1(9)
Cl12 B2' B8' B9' 143.7(6)
B6' B2' B8' B9' -62.3(8)
B3' B2' B8' B9' 38.1(6)
B7' B2' B8' B9' -100.0(7)
C1' B2' B8' B3' -39.2(6)
Cl12 B2' B8' B3' 105.6(8)
B6' B2' B8' B3' -100.4(6)
B7' B2' B8' B3' -138.1(7)
C1' B2' B8' B12' 61.1(8)
Cl12 B2' B8' B12' -154.0(6)
B6' B2' B8' B12' 0.0(8)
B3' B2' B8' B12' 100.4(7)
B7' B2' B8' B12' -37.7(6)
C1' B2' B8' B7' 98.9(7)
Cl12 B2' B8' B7' -116.3(8)
B6' B2' B8' B7' 37.7(6)
B3' B2' B8' B7' 138.1(7)
B11' B7' B8' Cl18 147.8(6)
Cl17 B7' B8' Cl18 -2.1(11)
B12' B7' B8' Cl18 110.2(8)
B2' B7' B8' Cl18 -112.6(7)
B6' B7' B8' Cl18 -149.3(6)
B11' B7' B8' B9' 0.0(9)
Cl17 B7' B8' B9' -149.9(6)
B12' B7' B8' B9' -37.6(6)
B2' B7' B8' B9' 99.6(7)
B6' B7' B8' B9' 62.9(8)
B11' B7' B8' B3' -62.1(8)
Cl17 B7' B8' B3' 147.9(6)
B12' B7' B8' B3' -99.8(7)
B2' B7' B8' B3' 37.4(6)
B6' B7' B8' B3' 0.7(9)
B11' B7' B8' B2' -99.6(7)
Cl17 B7' B8' B2' 110.5(8)
B12' B7' B8' B2' -137.2(7)
B6' B7' B8' B2' -36.7(6)
B11' B7' B8' B12' 37.6(6)
Cl17 B7' B8' B12' -112.3(8)
B2' B7' B8' B12' 137.2(7)
B6' B7' B8' B12' 100.5(7)
C1' B3' B9' B4' -39.8(6)
Cl13 B3' B9' B4' 106.6(8)
B8' B3' B9' B4' -139.6(7)
B2' B3' B9' B4' -100.7(6)
C1' B3' B9' B12' 62.3(8)
Cl13 B3' B9' B12' -151.3(7)
B8' B3' B9' B12' -37.5(7)
B2' B3' B9' B12' 1.3(8)
B4' B3' B9' B12' 102.1(7)
C1' B3' B9' B8' 99.8(7)
Cl13 B3' B9' B8' -113.8(8)
B2' B3' B9' B8' 38.9(6)
B4' B3' B9' B8' 139.6(7)
C1' B3' B9' B10' -2.6(8)
Cl13 B3' B9' B10' 143.8(6)
B8' B3' B9' B10' -102.4(7)
B2' B3' B9' B10' -63.5(8)
B4' B3' B9' B10' 37.2(6)
C1' B3' B9' Cl19 -149.6(6)
Cl13 B3' B9' Cl19 -3.3(11)
B8' B3' B9' Cl19 110.5(8)
B2' B3' B9' Cl19 149.4(6)
B4' B3' B9' Cl19 -109.8(7)
C1' B4' B9' B3' 39.6(6)
Cl14 B4' B9' B3' -107.3(8)
B5' B4' B9' B3' 100.4(6)
B10' B4' B9' B3' 139.4(7)
C1' B4' B9' B12' -62.6(8)
Cl14 B4' B9' B12' 150.6(6)
B5' B4' B9' B12' -1.7(8)
B10' B4' B9' B12' 37.3(6)
B3' B4' B9' B12' -102.1(7)
C1' B4' B9' B8' 2.5(9)
Cl14 B4' B9' B8' -144.4(6)
B5' B4' B9' B8' 63.3(8)
B10' B4' B9' B8' 102.3(7)
B3' B4' B9' B8' -37.1(7)
C1' B4' B9' B10' -99.9(7)
Cl14 B4' B9' B10' 113.3(8)
B5' B4' B9' B10' -39.0(6)
B3' B4' B9' B10' -139.4(7)
C1' B4' B9' Cl19 151.1(6)
Cl14 B4' B9' Cl19 4.3(11)
B5' B4' B9' Cl19 -148.0(6)
B10' B4' B9' Cl19 -109.0(7)
B3' B4' B9' Cl19 111.6(7)
Cl18 B8' B9' B3' 111.6(8)
B2' B8' B9' B3' -38.5(6)
B12' B8' B9' B3' -138.7(7)
B7' B8' B9' B3' -101.1(7)
Cl18 B8' B9' B4' 149.3(6)
B3' B8' B9' B4' 37.7(7)
B2' B8' B9' B4' -0.9(9)
B12' B8' B9' B4' -101.1(8)
B7' B8' B9' B4' -63.4(8)
Cl18 B8' B9' B12' -109.7(8)
B3' B8' B9' B12' 138.7(7)
B2' B8' B9' B12' 100.2(7)
B7' B8' B9' B12' 37.7(6)
Cl18 B8' B9' B10' -145.7(7)
B3' B8' B9' B10' 102.7(7)
B2' B8' B9' B10' 64.2(8)
B12' B8' B9' B10' -36.0(6)
B7' B8' B9' B10' 1.6(9)
Cl18 B8' B9' Cl19 1.0(11)
B3' B8' B9' Cl19 -110.6(8)
B2' B8' B9' Cl19 -149.1(6)
B12' B8' B9' Cl19 110.7(8)
B7' B8' B9' Cl19 148.3(6)
B3' B9' B10' Cl20 -148.9(6)
B4' B9' B10' Cl20 -111.0(7)
B12' B9' B10' Cl20 110.0(8)
B8' B9' B10' Cl20 146.1(7)
Cl19 B9' B10' Cl20 -1.2(10)
B3' B9' B10' B11' 62.5(8)
B4' B9' B10' B11' 100.3(7)
B12' B9' B10' B11' -38.7(6)
B8' B9' B10' B11' -2.6(9)
Cl19 B9' B10' B11' -149.9(6)
B3' B9' B10' B4' -37.8(6)
B12' B9' B10' B4' -139.0(7)
B8' B9' B10' B4' -102.9(7)
Cl19 B9' B10' B4' 109.8(7)
B3' B9' B10' B12' 101.2(7)
B4' B9' B10' B12' 139.0(7)
B8' B9' B10' B12' 36.1(6)
Cl19 B9' B10' B12' -111.2(7)
B3' B9' B10' B5' 0.3(9)
B4' B9' B10' B5' 38.1(6)
B12' B9' B10' B5' -100.9(7)
B8' B9' B10' B5' -64.8(8)
Cl19 B9' B10' B5' 147.9(6)
C1' B4' B10' Cl20 -150.1(6)
B9' B4' B10' Cl20 113.6(8)
Cl14 B4' B10' Cl20 -1.4(11)
B5' B4' B10' Cl20 -109.9(8)
B3' B4' B10' Cl20 149.3(6)
C1' B4' B10' B11' -1.9(8)
B9' B4' B10' B11' -98.2(7)
Cl14 B4' B10' B11' 146.8(7)
B5' B4' B10' B11' 38.4(6)
B3' B4' B10' B11' -62.4(8)
C1' B4' B10' B9' 96.3(7)
Cl14 B4' B10' B9' -115.0(8)
B5' B4' B10' B9' 136.5(6)
B3' B4' B10' B9' 35.8(6)
C1' B4' B10' B12' 60.2(8)
B9' B4' B10' B12' -36.1(6)
Cl14 B4' B10' B12' -151.1(7)
B5' B4' B10' B12' 100.4(7)
B3' B4' B10' B12' -0.4(8)
C1' B4' B10' B5' -40.2(6)
B9' B4' B10' B5' -136.5(6)
Cl14 B4' B10' B5' 108.5(8)
B3' B4' B10' B5' -100.8(6)
C1' B5' B10' Cl20 152.4(6)
Cl15 B5' B10' Cl20 4.1(11)
B11' B5' B10' Cl20 -111.3(8)
B4' B5' B10' Cl20 112.4(7)
B6' B5' B10' Cl20 -147.0(6)
C1' B5' B10' B11' -96.3(7)
Cl15 B5' B10' B11' 115.4(8)
B4' B5' B10' B11' -136.3(7)
B6' B5' B10' B11' -35.7(6)
C1' B5' B10' B9' 2.1(8)
Cl15 B5' B10' B9' -146.2(6)
B11' B5' B10' B9' 98.4(7)
B4' B5' B10' B9' -38.0(6)
B6' B5' B10' B9' 62.6(7)
C1' B5' B10' B4' 40.1(5)
Cl15 B5' B10' B4' -108.3(8)
B11' B5' B10' B4' 136.3(7)
B6' B5' B10' B4' 100.6(6)
C1' B5' B10' B12' -60.0(8)
Cl15 B5' B10' B12' 151.7(6)
B11' B5' B10' B12' 36.3(6)
B4' B5' B10' B12' -100.0(7)
B6' B5' B10' B12' 0.6(8)
Cl17 B7' B11' B12' 112.2(8)
B2' B7' B11' B12' -100.6(7)
B6' B7' B11' B12' -138.7(7)
B8' B7' B11' B12' -37.9(6)
Cl17 B7' B11' B10' 148.4(7)
B12' B7' B11' B10' 36.2(6)
B2' B7' B11' B10' -64.4(8)
B6' B7' B11' B10' -102.5(7)
B8' B7' B11' B10' -1.7(9)
Cl17 B7' B11' B5' -146.0(7)
B12' B7' B11' B5' 101.8(8)
B2' B7' B11' B5' 1.2(9)
B6' B7' B11' B5' -36.9(7)
B8' B7' B11' B5' 63.9(8)
Cl17 B7' B11' B6' -109.2(8)
B12' B7' B11' B6' 138.7(7)
B2' B7' B11' B6' 38.1(6)
B8' B7' B11' B6' 100.8(7)
Cl17 B7' B11' Cl21 2.3(11)
B12' B7' B11' Cl21 -109.9(8)
B2' B7' B11' Cl21 149.6(6)
B6' B7' B11' Cl21 111.5(7)
B8' B7' B11' Cl21 -147.7(6)
Cl20 B10' B11' B12' -110.9(8)
B9' B10' B11' B12' 38.7(6)
B4' B10' B11' B12' 100.5(7)
B5' B10' B11' B12' 138.8(7)
Cl20 B10' B11' B7' -147.0(6)
B9' B10' B11' B7' 2.6(9)
B4' B10' B11' B7' 64.4(8)
B12' B10' B11' B7' -36.1(6)
B5' B10' B11' B7' 102.7(7)
Cl20 B10' B11' B5' 110.3(8)
B9' B10' B11' B5' -100.1(7)
B4' B10' B11' B5' -38.3(6)
B12' B10' B11' B5' -138.8(7)
Cl20 B10' B11' B6' 147.2(6)
B9' B10' B11' B6' -63.1(8)
B4' B10' B11' B6' -1.4(9)
B12' B10' B11' B6' -101.9(7)
B5' B10' B11' B6' 36.9(6)
Cl20 B10' B11' Cl21 1.0(10)
B9' B10' B11' Cl21 150.6(6)
B4' B10' B11' Cl21 -147.6(6)
B12' B10' B11' Cl21 111.9(7)
B5' B10' B11' Cl21 -109.3(7)
C1' B5' B11' B12' 61.5(8)
Cl15 B5' B11' B12' -149.4(7)
B4' B5' B11' B12' 0.8(8)
B10' B5' B11' B12' -37.8(6)
B6' B5' B11' B12' 102.2(7)
C1' B5' B11' B7' -3.8(9)
Cl15 B5' B11' B7' 145.3(7)
B4' B5' B11' B7' -64.4(8)
B10' B5' B11' B7' -103.0(8)
B6' B5' B11' B7' 36.9(7)
C1' B5' B11' B10' 99.2(7)
Cl15 B5' B11' B10' -111.7(8)
B4' B5' B11' B10' 38.6(6)
B6' B5' B11' B10' 139.9(7)
C1' B5' B11' B6' -40.7(6)
Cl15 B5' B11' B6' 108.4(8)
B4' B5' B11' B6' -101.4(6)
B10' B5' B11' B6' -139.9(7)
C1' B5' B11' Cl21 -153.6(6)
Cl15 B5' B11' Cl21 -4.4(10)
B4' B5' B11' Cl21 145.8(5)
B10' B5' B11' Cl21 107.2(7)
B6' B5' B11' Cl21 -112.8(7)
C1' B6' B11' B12' -61.4(8)
Cl16 B6' B11' B12' 150.1(7)
B2' B6' B11' B12' -0.5(8)
B7' B6' B11' B12' 37.8(6)
B5' B6' B11' B12' -102.3(7)
C1' B6' B11' B7' -99.1(7)
Cl16 B6' B11' B7' 112.4(8)
B2' B6' B11' B7' -38.2(6)
B5' B6' B11' B7' -140.0(7)
C1' B6' B11' B10' 4.0(9)
Cl16 B6' B11' B10' -144.5(7)
B2' B6' B11' B10' 64.9(8)
B7' B6' B11' B10' 103.2(8)
B5' B6' B11' B10' -36.9(6)
C1' B6' B11' B5' 40.9(6)
Cl16 B6' B11' B5' -107.6(8)
B2' B6' B11' B5' 101.8(6)
B7' B6' B11' B5' 140.0(7)
C1' B6' B11' Cl21 148.4(6)
Cl16 B6' B11' Cl21 -0.1(11)
B2' B6' B11' Cl21 -150.7(6)
B7' B6' B11' Cl21 -112.4(8)
B5' B6' B11' Cl21 107.5(7)
B7' B11' B12' B9' 101.3(7)
B10' B11' B12' B9' -39.5(6)
B5' B11' B12' B9' -1.8(9)
B6' B11' B12' B9' 63.4(8)
Cl21 B11' B12' B9' -145.9(6)
B7' B11' B12' Cl22 -110.0(7)
B10' B11' B12' Cl22 109.1(7)
B5' B11' B12' Cl22 146.8(6)
B6' B11' B12' Cl22 -147.9(6)
Cl21 B11' B12' Cl22 2.7(10)
B10' B11' B12' B7' -140.9(7)
B5' B11' B12' B7' -103.2(7)
B6' B11' B12' B7' -37.9(6)
Cl21 B11' B12' B7' 112.7(7)
B7' B11' B12' B8' 38.4(6)
B10' B11' B12' B8' -102.5(7)
B5' B11' B12' B8' -64.8(8)
B6' B11' B12' B8' 0.5(9)
Cl21 B11' B12' B8' 151.1(6)
B7' B11' B12' B10' 140.9(7)
B5' B11' B12' B10' 37.7(6)
B6' B11' B12' B10' 103.0(7)
Cl21 B11' B12' B10' -106.4(7)
B3' B9' B12' B11' -63.9(8)
B4' B9' B12' B11' 2.2(9)
B8' B9' B12' B11' -101.3(7)
B10' B9' B12' B11' 39.4(6)
Cl19 B9' B12' B11' 148.0(6)
B3' B9' B12' Cl22 148.4(6)
B4' B9' B12' Cl22 -145.5(6)
B8' B9' B12' Cl22 111.0(8)
B10' B9' B12' Cl22 -108.3(8)
Cl19 B9' B12' Cl22 0.3(11)
B3' B9' B12' B7' -1.0(9)
B4' B9' B12' B7' 65.1(8)
B8' B9' B12' B7' -38.4(6)
B10' B9' B12' B7' 102.3(7)
Cl19 B9' B12' B7' -149.1(6)
B3' B9' B12' B8' 37.5(6)
B4' B9' B12' B8' 103.5(7)
B10' B9' B12' B8' 140.7(7)
Cl19 B9' B12' B8' -110.6(8)
B3' B9' B12' B10' -103.3(7)
B4' B9' B12' B10' -37.2(6)
B8' B9' B12' B10' -140.7(7)
Cl19 B9' B12' B10' 108.6(7)
Cl17 B7' B12' B11' -111.1(8)
B2' B7' B12' B11' 99.4(7)
B6' B7' B12' B11' 36.7(6)
B8' B7' B12' B11' 137.3(7)
B11' B7' B12' B9' -99.2(7)
Cl17 B7' B12' B9' 149.8(7)
B2' B7' B12' B9' 0.2(9)
B6' B7' B12' B9' -62.4(8)
B8' B7' B12' B9' 38.1(6)
B11' B7' B12' Cl22 110.5(8)
Cl17 B7' B12' Cl22 -0.6(11)
B2' B7' B12' Cl22 -150.2(6)
B6' B7' B12' Cl22 147.2(6)
B8' B7' B12' Cl22 -112.3(8)
B11' B7' B12' B8' -137.3(7)
Cl17 B7' B12' B8' 111.6(8)
B2' B7' B12' B8' -37.9(6)
B6' B7' B12' B8' -100.5(7)
B11' B7' B12' B10' -35.3(6)
Cl17 B7' B12' B10' -146.4(7)
B2' B7' B12' B10' 64.1(8)
B6' B7' B12' B10' 1.5(9)
B8' B7' B12' B10' 102.0(7)
Cl18 B8' B12' B11' -148.7(7)
B9' B8' B12' B11' 99.2(7)
B3' B8' B12' B11' 62.9(8)
B2' B8' B12' B11' -0.3(9)
B7' B8' B12' B11' -38.0(6)
Cl18 B8' B12' B9' 112.1(8)
B3' B8' B12' B9' -36.3(6)
B2' B8' B12' B9' -99.4(7)
B7' B8' B12' B9' -137.2(7)
Cl18 B8' B12' Cl22 -0.8(11)
B9' B8' B12' Cl22 -112.9(8)
B3' B8' B12' Cl22 -149.2(6)
B2' B8' B12' Cl22 147.6(6)
B7' B8' B12' Cl22 109.9(8)
Cl18 B8' B12' B7' -110.7(8)
B9' B8' B12' B7' 137.2(7)
B3' B8' B12' B7' 100.9(7)
B2' B8' B12' B7' 37.8(6)
Cl18 B8' B12' B10' 147.8(7)
B9' B8' B12' B10' 35.6(7)
B3' B8' B12' B10' -0.7(9)
B2' B8' B12' B10' -63.8(8)
B7' B8' B12' B10' -101.6(7)
Cl20 B10' B12' B11' 110.8(8)
B9' B10' B12' B11' -135.3(7)
B4' B10' B12' B11' -99.2(7)
B5' B10' B12' B11' -36.5(6)
Cl20 B10' B12' B9' -113.9(8)
B11' B10' B12' B9' 135.3(7)
B4' B10' B12' B9' 36.2(6)
B5' B10' B12' B9' 98.8(7)
Cl20 B10' B12' Cl22 0.0(11)
B11' B10' B12' Cl22 -110.8(8)
B9' B10' B12' Cl22 113.9(8)
B4' B10' B12' Cl22 150.0(6)
B5' B10' B12' Cl22 -147.3(6)
Cl20 B10' B12' B7' 146.0(7)
B11' B10' B12' B7' 35.3(7)
B9' B10' B12' B7' -100.1(7)
B4' B10' B12' B7' -63.9(8)
B5' B10' B12' B7' -1.3(9)
Cl20 B10' B12' B8' -149.4(7)
B11' B10' B12' B8' 99.8(7)
B9' B10' B12' B8' -35.5(7)
B4' B10' B12' B8' 0.7(9)
B5' B10' B12' B8' 63.3(8)
